data_7037861
loop_
_publ_author_name
'Lee, Lucia M.'
'Corless, Victoria B.'
'Tran, Michael'
'Jenkins, Hilary'
'Britten, James F.'
'Vargas-Baca, Ignacio'

_publ_section_title
;
 Synthetic, structural, and computational investigations of N-alkyl
 benzo-2,1,3-selenadiazolium iodides and their supramolecular aggregates.
;
_journal_issue 8
_journal_name_full 'Dalton transactions (Cambridge, England : 2003)'
_journal_page_first 3285
_journal_page_last 3293
_journal_paper_doi 10.1039/c5dt04314j
_journal_volume 45
_journal_year 2016
_chemical_formula_moiety 'C10 H13 N2 Se, I3'
_chemical_formula_sum 'C10 H13 I3 N2 Se'
_chemical_formula_weight 620.88
_space_group_crystal_system monoclinic
_space_group_IT_number 14
_space_group_name_Hall '-P 2ybc'
_space_group_name_H-M_alt 'P 1 21/c 1'
_symmetry_space_group_name_Hall '-P 2ybc'
_symmetry_space_group_name_H-M 'P 1 21/c 1'
_atom_sites_solution_hydrogens geom
_audit_creation_method SHELXL-2014/6
_audit_update_record
;
2015-09-14 deposited with the CCDC.
2016-01-04 downloaded from the CCDC.
;
_cell_angle_alpha 90
_cell_angle_beta 95.631(3)
_cell_angle_gamma 90
_cell_formula_units_Z 4
_cell_length_a 7.6675(14)
_cell_length_b 10.0136(17)
_cell_length_c 20.949(4)
_cell_measurement_reflns_used 5595
_cell_measurement_temperature 100(2)
_cell_measurement_theta_max 26.75
_cell_measurement_theta_min 2.26
_cell_volume 1600.7(5)
_computing_cell_refinement 'Bruker SAINT'
_computing_data_collection 'Bruker APEX2'
_computing_data_reduction 'Bruker SAINT'
_computing_molecular_graphics 'Bruker SHELXTL'
_computing_publication_material 'Bruker SHELXTL'
_computing_structure_refinement 'SHELXL-2014/6 (Sheldrick, 2014)'
_computing_structure_solution 'SHELXS-97 (Sheldrick 2008)'
_diffrn_ambient_temperature 100(2)
_diffrn_measured_fraction_theta_full 0.997
_diffrn_measured_fraction_theta_max 0.993
_diffrn_measurement_device_type 'Bruker APEX-II CCD'
_diffrn_measurement_method '\f and \w scans'
_diffrn_radiation_type MoK\a
_diffrn_radiation_wavelength 0.71073
_diffrn_reflns_av_unetI/netI 0.0369
_diffrn_reflns_laue_measured_fraction_full 0.997
_diffrn_reflns_laue_measured_fraction_max 0.993
_diffrn_reflns_limit_h_max 10
_diffrn_reflns_limit_h_min -10
_diffrn_reflns_limit_k_max 13
_diffrn_reflns_limit_k_min 0
_diffrn_reflns_limit_l_max 27
_diffrn_reflns_limit_l_min 0
_diffrn_reflns_number 4094
_diffrn_reflns_point_group_measured_fraction_full 0.997
_diffrn_reflns_point_group_measured_fraction_max 0.993
_diffrn_reflns_theta_full 25.242
_diffrn_reflns_theta_max 28.369
_diffrn_reflns_theta_min 1.954
_exptl_absorpt_coefficient_mu 8.112
_exptl_absorpt_correction_T_max 0.4311
_exptl_absorpt_correction_T_min 0.3132
_exptl_absorpt_correction_type multi-scan
_exptl_absorpt_process_details TWINABS
_exptl_crystal_colour red
_exptl_crystal_density_diffrn 2.576
_exptl_crystal_description block
_exptl_crystal_F_000 1120
_exptl_crystal_size_max 0.180
_exptl_crystal_size_mid 0.120
_exptl_crystal_size_min 0.080
_refine_diff_density_max 0.490
_refine_diff_density_min -1.315
_refine_diff_density_rms 0.168
_refine_ls_extinction_method none
_refine_ls_goodness_of_fit_ref 1.024
_refine_ls_hydrogen_treatment constr
_refine_ls_matrix_type full
_refine_ls_number_parameters 146
_refine_ls_number_reflns 4094
_refine_ls_number_restraints 0
_refine_ls_restrained_S_all 1.024
_refine_ls_R_factor_all 0.0682
_refine_ls_R_factor_gt 0.0381
_refine_ls_shift/su_max 0.000
_refine_ls_shift/su_mean 0.000
_refine_ls_structure_factor_coef Fsqd
_refine_ls_weighting_details 'w=1/[\s^2^(Fo^2^)+(0.0380P)^2^+0.4919P] where P=(Fo^2^+2Fc^2^)/3'
_refine_ls_weighting_scheme calc
_refine_ls_wR_factor_gt 0.0759
_refine_ls_wR_factor_ref 0.0861
_reflns_Friedel_coverage 0.000
_reflns_number_gt 2822
_reflns_number_total 4094
_reflns_threshold_expression 'I > 2\s(I)'
_cod_data_source_file c5dt04314j2.cif
_cod_data_source_block twin5
_cod_depositor_comments 'Adding full bibliography for 7037861--7037866.cif.'
_cod_database_code 7037861
_shelx_space_group_comment
; 
The symmetry employed for this shelxl refinement is uniquely defined 
by the following loop, which should always be used as a source of 
symmetry information in preference to the above space-group names. 
They are only intended as comments. 
;
_shelx_estimated_absorpt_t_min 0.323
_shelx_estimated_absorpt_t_max 0.563
_shelxl_version_number 2014/6

loop_
_space_group_symop_operation_xyz
'x, y, z'
'-x, y+1/2, -z+1/2'
'-x, -y, -z'
'x, -y-1/2, z-1/2'

loop_
_atom_site_label
_atom_site_type_symbol
_atom_site_fract_x
_atom_site_fract_y
_atom_site_fract_z
_atom_site_U_iso_or_equiv
_atom_site_adp_type
_atom_site_occupancy
_atom_site_site_symmetry_order
_atom_site_calc_flag
_atom_site_refinement_flags_posn
_atom_site_refinement_flags_adp
I1 I 0.77456(7) 0.62669(5) 0.13059(2) 0.07348(16) Uani 1 1 d . .
I2 I 0.78805(5) 0.91695(4) 0.15980(2) 0.05865(13) Uani 1 1 d . .
I3 I 0.78952(6) 1.19394(5) 0.19660(2) 0.07089(15) Uani 1 1 d . .
Se1 Se 0.71405(8) 0.66201(6) 0.28390(3) 0.04848(15) Uani 1 1 d . .
N1 N 0.7225(6) 0.6862(4) 0.37125(19) 0.0422(10) Uani 1 1 d . .
N2 N 0.7081(6) 0.4893(5) 0.2934(2) 0.0490(11) Uani 1 1 d . .
C1 C 0.7252(7) 0.5669(5) 0.4010(2) 0.0430(12) Uani 1 1 d . .
C2 C 0.7159(6) 0.4603(5) 0.3565(3) 0.0423(12) Uani 1 1 d . .
C3 C 0.7176(8) 0.3263(6) 0.3780(3) 0.0588(15) Uani 1 1 d . .
H3A H 0.7133 0.2545 0.3482 0.071 Uiso 1 1 calc R U
C4 C 0.7256(10) 0.3027(6) 0.4413(3) 0.0695(18) Uani 1 1 d . .
H4A H 0.7233 0.2134 0.4566 0.083 Uiso 1 1 calc R U
C5 C 0.7371(9) 0.4088(6) 0.4850(3) 0.0631(16) Uani 1 1 d . .
H5A H 0.7464 0.3888 0.5296 0.076 Uiso 1 1 calc R U
C6 C 0.7357(8) 0.5378(6) 0.4670(3) 0.0539(14) Uani 1 1 d . .
H6A H 0.7416 0.6074 0.4980 0.065 Uiso 1 1 calc R U
C7 C 0.7323(8) 0.8238(5) 0.4017(2) 0.0500(14) Uani 1 1 d . .
C8 C 0.5775(8) 0.8410(6) 0.4409(3) 0.0631(17) Uani 1 1 d . .
H8A H 0.5824 0.9296 0.4608 0.095 Uiso 1 1 calc R U
H8B H 0.4681 0.8321 0.4128 0.095 Uiso 1 1 calc R U
H8C H 0.5819 0.7723 0.4743 0.095 Uiso 1 1 calc R U
C9 C 0.7226(11) 0.9246(6) 0.3468(3) 0.080(2) Uani 1 1 d . .
H9A H 0.8234 0.9122 0.3221 0.120 Uiso 1 1 calc R U
H9B H 0.6140 0.9109 0.3189 0.120 Uiso 1 1 calc R U
H9C H 0.7243 1.0154 0.3644 0.120 Uiso 1 1 calc R U
C10 C 0.9076(9) 0.8349(6) 0.4430(3) 0.0665(17) Uani 1 1 d . .
H10A H 1.0037 0.8233 0.4159 0.100 Uiso 1 1 calc R U
H10B H 0.9168 0.9230 0.4634 0.100 Uiso 1 1 calc R U
H10C H 0.9147 0.7655 0.4761 0.100 Uiso 1 1 calc R U

loop_
_atom_site_aniso_label
_atom_site_aniso_U_11
_atom_site_aniso_U_22
_atom_site_aniso_U_33
_atom_site_aniso_U_23
_atom_site_aniso_U_13
_atom_site_aniso_U_12
I1 0.0943(3) 0.0799(3) 0.0467(3) -0.0116(2) 0.0095(2) 0.0012(3)
I2 0.0523(2) 0.0831(3) 0.0412(2) 0.0114(2) 0.00721(16) -0.0002(2)
I3 0.0659(3) 0.0739(3) 0.0733(3) 0.0119(2) 0.0088(2) -0.0002(2)
Se1 0.0648(3) 0.0483(3) 0.0328(3) -0.0044(2) 0.0071(2) -0.0013(3)
N1 0.057(3) 0.040(2) 0.030(2) -0.0039(19) 0.0077(19) -0.003(2)
N2 0.054(3) 0.051(3) 0.043(3) -0.006(2) 0.008(2) -0.002(2)
C1 0.044(3) 0.042(3) 0.042(3) 0.002(2) 0.005(2) 0.000(2)
C2 0.041(3) 0.043(3) 0.044(3) -0.019(2) 0.007(2) -0.005(2)
C3 0.077(4) 0.041(3) 0.060(4) -0.004(3) 0.016(3) 0.001(3)
C4 0.091(5) 0.050(4) 0.068(5) 0.011(3) 0.011(4) 0.002(4)
C5 0.084(4) 0.060(4) 0.047(3) 0.011(3) 0.010(3) 0.001(4)
C6 0.072(4) 0.050(3) 0.040(3) -0.002(3) 0.009(3) -0.002(3)
C7 0.079(4) 0.042(3) 0.029(3) -0.005(2) 0.005(3) -0.005(3)
C8 0.081(4) 0.062(4) 0.047(4) -0.009(3) 0.009(3) 0.014(3)
C9 0.154(7) 0.044(3) 0.042(4) -0.004(3) 0.013(4) -0.001(4)
C10 0.081(4) 0.061(4) 0.057(4) -0.017(3) 0.003(3) -0.014(3)

loop_
_atom_type_symbol
_atom_type_description
_atom_type_scat_dispersion_real
_atom_type_scat_dispersion_imag
_atom_type_scat_source
C C 0.0033 0.0016 'International Tables Vol C Tables 4.2.6.8 and 6.1.1.4'
H H 0.0000 0.0000 'International Tables Vol C Tables 4.2.6.8 and 6.1.1.4'
N N 0.0061 0.0033 'International Tables Vol C Tables 4.2.6.8 and 6.1.1.4'
Se Se -0.0929 2.2259 'International Tables Vol C Tables 4.2.6.8 and 6.1.1.4'
I I -0.4742 1.8119 'International Tables Vol C Tables 4.2.6.8 and 6.1.1.4'

loop_
_geom_angle_atom_site_label_1
_geom_angle_atom_site_label_2
_geom_angle_atom_site_label_3
_geom_angle
I3 I2 I1 175.796(19)
N2 Se1 N1 90.9(2)
C1 N1 C7 127.8(4)
C1 N1 Se1 110.0(3)
C7 N1 Se1 122.2(3)
C2 N2 Se1 109.1(3)
N1 C1 C6 129.4(5)
N1 C1 C2 111.5(5)
C6 C1 C2 119.1(5)
N2 C2 C3 121.0(5)
N2 C2 C1 118.5(5)
C3 C2 C1 120.5(5)
C4 C3 C2 118.6(6)
C4 C3 H3A 120.7
C2 C3 H3A 120.7
C3 C4 C5 120.4(6)
C3 C4 H4A 119.8
C5 C4 H4A 119.8
C6 C5 C4 123.2(6)
C6 C5 H5A 118.4
C4 C5 H5A 118.4
C5 C6 C1 118.2(5)
C5 C6 H6A 120.9
C1 C6 H6A 120.9
C8 C7 N1 108.7(5)
C8 C7 C9 110.5(5)
N1 C7 C9 106.7(4)
C8 C7 C10 112.2(4)
N1 C7 C10 107.9(5)
C9 C7 C10 110.7(5)
C7 C8 H8A 109.5
C7 C8 H8B 109.5
H8A C8 H8B 109.5
C7 C8 H8C 109.5
H8A C8 H8C 109.5
H8B C8 H8C 109.5
C7 C9 H9A 109.5
C7 C9 H9B 109.5
H9A C9 H9B 109.5
C7 C9 H9C 109.5
H9A C9 H9C 109.5
H9B C9 H9C 109.5
C7 C10 H10A 109.5
C7 C10 H10B 109.5
H10A C10 H10B 109.5
C7 C10 H10C 109.5
H10A C10 H10C 109.5
H10B C10 H10C 109.5

loop_
_geom_bond_atom_site_label_1
_geom_bond_atom_site_label_2
_geom_bond_distance
I1 I2 2.9699(8)
I2 I3 2.8786(8)
Se1 N2 1.742(5)
Se1 N1 1.841(4)
N1 C1 1.347(7)
N1 C7 1.518(7)
N2 C2 1.349(7)
C1 C6 1.407(7)
C1 C2 1.415(7)
C2 C3 1.415(8)
C3 C4 1.344(9)
C3 H3A 0.9500
C4 C5 1.399(9)
C4 H4A 0.9500
C5 C6 1.346(8)
C5 H5A 0.9500
C6 H6A 0.9500
C7 C8 1.517(8)
C7 C9 1.526(8)
C7 C10 1.530(8)
C8 H8A 0.9800
C8 H8B 0.9800
C8 H8C 0.9800
C9 H9A 0.9800
C9 H9B 0.9800
C9 H9C 0.9800
C10 H10A 0.9800
C10 H10B 0.9800
C10 H10C 0.9800

loop_
_geom_torsion_atom_site_label_1
_geom_torsion_atom_site_label_2
_geom_torsion_atom_site_label_3
_geom_torsion_atom_site_label_4
_geom_torsion
N2 Se1 N1 C1 1.7(4)
N2 Se1 N1 C7 179.4(4)
N1 Se1 N2 C2 -1.2(4)
C7 N1 C1 C6 0.7(9)
Se1 N1 C1 C6 178.3(5)
C7 N1 C1 C2 -179.2(5)
Se1 N1 C1 C2 -1.6(5)
Se1 N2 C2 C3 -178.4(4)
Se1 N2 C2 C1 0.5(6)
N1 C1 C2 N2 0.8(7)
C6 C1 C2 N2 -179.2(5)
N1 C1 C2 C3 179.7(5)
C6 C1 C2 C3 -0.2(8)
N2 C2 C3 C4 180.0(6)
C1 C2 C3 C4 1.0(9)
C2 C3 C4 C5 -1.9(11)
C3 C4 C5 C6 2.0(12)
C4 C5 C6 C1 -1.2(11)
N1 C1 C6 C5 -179.7(6)
C2 C1 C6 C5 0.3(9)
C1 N1 C7 C8 -60.4(7)
Se1 N1 C7 C8 122.3(4)
C1 N1 C7 C9 -179.5(6)
Se1 N1 C7 C9 3.1(7)
C1 N1 C7 C10 61.5(7)
Se1 N1 C7 C10 -115.8(4)
